data_2018448
loop_
_publ_author_name
'Kelland, Malcolm A.'
'Thompson, Amber L.'

_publ_section_title
;
 Alkyl-chain disorder in tetraisohexylammonium bromide
;
_journal_coeditor_code BI3031
_journal_issue 4
_journal_name_full 'Acta Crystallographica Section C'
_journal_page_first o152
_journal_page_last o155
_journal_paper_doi 10.1107/S0108270112009377
_journal_volume 68
_journal_year 2012
_chemical_formula_iupac 'C24 H52 N + , Br -'
_chemical_formula_moiety 'C24 H52 N +, Br -'
_chemical_formula_sum 'C24 H52 Br N'
_chemical_formula_weight 434.59
_chemical_name_common 'tetraisohexylammonium bromide'
_chemical_name_systematic 'tetrakis(4-methylpentyl)azanium bromide'
_space_group_IT_number 154
_symmetry_cell_setting trigonal
_symmetry_space_group_name_Hall 'P 32 2"'
_symmetry_space_group_name_H-M 'P 32 2 1'
_atom_sites_solution_hydrogens geom
_atom_sites_solution_primary direct
_audit_creation_method CRYSTALS_ver_14.10
_cell_angle_alpha 90
_cell_angle_beta 90
_cell_angle_gamma 120
_cell_formula_units_Z 6
_cell_length_a 15.1327(3)
_cell_length_b 15.1327(3)
_cell_length_c 20.9326(4)
_cell_measurement_reflns_used 30678
_cell_measurement_temperature 100
_cell_measurement_theta_max 76
_cell_measurement_theta_min 3
_cell_volume 4151.32(14)
_computing_cell_refinement 'CrysAlis PRO (Agilent, 2011)'
_computing_data_collection 'CrysAlis PRO (Agilent, 2011)'
_computing_data_reduction 'CrysAlis PRO (Agilent, 2011)'
_computing_molecular_graphics 'CAMERON (Watkin <i>et al.</i>, 1996)'
_computing_publication_material 'CRYSTALS (Betteridge <i>et al.</i>, 2003)'
_computing_structure_refinement 'CRYSTALS (Betteridge <i>et al.</i>, 2003)'
_computing_structure_solution 'SIR92 (Altomare <i>et al.</i>, 1994)'
_diffrn_ambient_temperature 100
_diffrn_measured_fraction_theta_full 1.000
_diffrn_measured_fraction_theta_max 0.992
_diffrn_measurement_device Area
_diffrn_measurement_device_type 'Oxford SuperNova Dual diffractometer with Cu at zero and Atlas detector'
_diffrn_measurement_method \w
_diffrn_radiation_monochromator graphite
_diffrn_radiation_type 'Cu K\a'
_diffrn_radiation_wavelength 1.54184
_diffrn_reflns_av_R_equivalents 0.040
_diffrn_reflns_limit_h_max 18
_diffrn_reflns_limit_h_min -18
_diffrn_reflns_limit_k_max 19
_diffrn_reflns_limit_k_min -19
_diffrn_reflns_limit_l_max 26
_diffrn_reflns_limit_l_min -26
_diffrn_reflns_number 88138
_diffrn_reflns_theta_full 75.059
_diffrn_reflns_theta_max 76.591
_diffrn_reflns_theta_min 3.372
_exptl_absorpt_coefficient_mu 2.047
_exptl_absorpt_correction_T_max 0.87
_exptl_absorpt_correction_T_min 0.59
_exptl_absorpt_correction_type multi-scan
_exptl_absorpt_process_details '(CrysAlis PRO; Agilent, 2011)'
_exptl_crystal_colour colourless
_exptl_crystal_density_diffrn 1.043
_exptl_crystal_density_method 'not measured'
_exptl_crystal_description plate
_exptl_crystal_F_000 1428
_exptl_crystal_size_max 0.150
_exptl_crystal_size_mid 0.140
_exptl_crystal_size_min 0.070
_refine_diff_density_max 0.42
_refine_diff_density_min -0.44
_refine_ls_abs_structure_details 'Flack (1983), with 2546 Friedel pairs'
_refine_ls_abs_structure_Flack -0.01(3)
_refine_ls_extinction_method none
_refine_ls_goodness_of_fit_ref 0.9825
_refine_ls_hydrogen_treatment constr
_refine_ls_matrix_type full
_refine_ls_number_parameters 347
_refine_ls_number_reflns 5768
_refine_ls_number_restraints 648
_refine_ls_R_factor_all 0.0444
_refine_ls_R_factor_gt 0.0408
_refine_ls_shift/su_max 0.0030976
_refine_ls_shift/su_mean 0.0004276
_refine_ls_structure_factor_coef Fsqd
_refine_ls_weighting_details
;
Method = Modified Sheldrick
w = 1/[\s^2^(F^2^) + (0.09P)^2^ + 1.26P], where P = [max(Fo^2^,0) + 2Fc^2^]/3
;
_refine_ls_weighting_scheme calc
_refine_ls_wR_factor_all 0.1280
_refine_ls_wR_factor_gt 0.1203
_refine_ls_wR_factor_ref 0.1280
_reflns_number_gt 5336
_reflns_number_total 5768
_reflns_threshold_expression I>2\s(I)
_cod_data_source_file bi3031.cif
_cod_data_source_block I_100KC
_cod_original_cell_volume 4151.30(13)
_cod_original_formula_sum 'C24 H52 Br1 N1'
_cod_database_code 2018448
_cod_database_fobs_code 2018448

loop_
_symmetry_equiv_pos_as_xyz
x,y,z
-y,x-y,z+2/3
-x+y,-x,z+1/3
y,x,-z
x-y,-y,-z+1/3
-x,-x+y,-z+2/3

loop_
_atom_site_type_symbol
_atom_site_label
_atom_site_fract_x
_atom_site_fract_y
_atom_site_fract_z
_atom_site_U_iso_or_equiv
_atom_site_adp_type
_atom_site_occupancy
_atom_site_disorder_assembly
_atom_site_disorder_group
Br Br1 0.84910(3) 0.52779(3) 0.717639(16) 0.0708 Uani 1.0000 . .
N N1 0.58292(18) 0.42813(19) 0.59830(11) 0.0597 Uani 1.0000 . .
C C11 0.6078(2) 0.5379(2) 0.58733(15) 0.0562 Uani 1.0000 . .
C C12 0.7105(3) 0.6199(3) 0.61142(17) 0.0654 Uani 1.0000 . .
C C13 0.7233(3) 0.7250(3) 0.60066(18) 0.0715 Uani 1.0000 . .
C C14 0.8317(4) 0.8128(3) 0.6056(2) 0.0853 Uani 1.0000 . .
C C15 0.8367(5) 0.9129(4) 0.5891(3) 0.1042 Uani 1.0000 . .
C C16 0.8822(4) 0.8187(4) 0.6672(3) 0.1063 Uani 1.0000 . .
C C21 0.4809(2) 0.3607(2) 0.56551(14) 0.0618 Uani 1.0000 . .
C C22 0.4398(2) 0.2472(2) 0.57046(18) 0.0750 Uani 1.0000 . .
C C230 0.3394(6) 0.1880(4) 0.5326(4) 0.0987 Uani 0.272(7) 2 1
C C240 0.2454(6) 0.1122(7) 0.5713(6) 0.1182 Uani 0.272(7) 2 1
C C250 0.1500(9) 0.0558(13) 0.5307(10) 0.1141 Uani 0.272(7) 2 1
C C260 0.2638(10) 0.0384(10) 0.6107(7) 0.0969 Uani 0.272(7) 2 1
C C231 0.3301(3) 0.1888(3) 0.5483(2) 0.0736 Uani 0.728(7) 2 2
C C241 0.2840(3) 0.0737(3) 0.54184(18) 0.0907 Uani 0.728(7) 2 2
C C251 0.1716(5) 0.0191(4) 0.5286(4) 0.1279 Uani 0.728(7) 2 2
C C261 0.3410(5) 0.0437(4) 0.4932(3) 0.1087 Uani 0.728(7) 2 2
C C31 0.6670(2) 0.4121(3) 0.57097(12) 0.0647 Uani 1.0000 . .
C C32 0.6922(2) 0.4400(3) 0.50194(13) 0.0692 Uani 1.0000 . .
C C33 0.7766(3) 0.4200(3) 0.48021(15) 0.0844 Uani 1.0000 . .
C C340 0.7886(7) 0.4150(10) 0.4082(3) 0.1042 Uani 0.235(14) 3 1
C C350 0.8907(13) 0.427(2) 0.3893(4) 0.1107 Uani 0.235(14) 3 1
C C360 0.7663(19) 0.4883(18) 0.3713(5) 0.1086 Uani 0.235(14) 3 1
C C341 0.8028(3) 0.4361(4) 0.4100(2) 0.1019 Uani 0.765(14) 3 2
C C351 0.8816(5) 0.4067(7) 0.3908(3) 0.1122 Uani 0.765(14) 3 2
C C361 0.8325(8) 0.5404(7) 0.3879(3) 0.1221 Uani 0.765(14) 3 2
C C41 0.5799(2) 0.4083(3) 0.66950(13) 0.0702 Uani 1.0000 . .
C C421 0.4941(5) 0.3990(7) 0.7027(2) 0.0629 Uani 0.451(8) 4 1
C C431 0.4846(5) 0.3504(5) 0.7677(2) 0.0626 Uani 0.451(8) 4 1
C C441 0.4185(4) 0.3629(4) 0.8146(2) 0.0622 Uani 0.451(8) 4 1
C C451 0.4193(6) 0.3197(7) 0.8796(3) 0.0799 Uani 0.451(8) 4 1
C C461 0.3111(5) 0.3227(7) 0.7909(3) 0.0697 Uani 0.451(8) 4 1
C C420 0.5196(5) 0.4493(6) 0.7114(2) 0.0712 Uani 0.549(8) 4 2
C C430 0.4995(4) 0.4038(5) 0.7788(2) 0.0880 Uani 0.549(8) 4 2
C C440 0.4069(5) 0.2967(5) 0.7861(3) 0.0958 Uani 0.549(8) 4 2
C C450 0.3956(6) 0.2539(8) 0.8534(4) 0.1118 Uani 0.549(8) 4 2
C C460 0.3084(5) 0.2896(7) 0.7634(4) 0.0991 Uani 0.549(8) 4 2
H H111 0.5544 0.5471 0.6067 0.0670 Uiso 1.0000 . .
H H112 0.6029 0.5462 0.5425 0.0656 Uiso 1.0000 . .
H H121 0.7153 0.6067 0.6572 0.0791 Uiso 1.0000 . .
H H122 0.7644 0.6135 0.5893 0.0793 Uiso 1.0000 . .
H H131 0.6874 0.7356 0.6360 0.0859 Uiso 1.0000 . .
H H132 0.6905 0.7267 0.5622 0.0854 Uiso 1.0000 . .
H H141 0.8717 0.8004 0.5744 0.1021 Uiso 1.0000 . .
H H151 0.9074 0.9697 0.5920 0.1558 Uiso 1.0000 . .
H H152 0.7959 0.9239 0.6212 0.1561 Uiso 1.0000 . .
H H153 0.8086 0.9093 0.5473 0.1558 Uiso 1.0000 . .
H H161 0.9502 0.8787 0.6662 0.1585 Uiso 1.0000 . .
H H162 0.8417 0.8258 0.7000 0.1589 Uiso 1.0000 . .
H H163 0.8866 0.7575 0.6732 0.1584 Uiso 1.0000 . .
H H211 0.4333 0.3767 0.5856 0.0742 Uiso 1.0000 . .
H H212 0.4872 0.3804 0.5207 0.0733 Uiso 1.0000 . .
H H221 0.4272 0.2271 0.6153 0.0902 Uiso 0.272(7) 2 1
H H222 0.4889 0.2304 0.5537 0.0899 Uiso 0.272(7) 2 1
H H2301 0.3233 0.2365 0.5146 0.1172 Uiso 0.272(7) 2 1
H H2302 0.3493 0.1498 0.4991 0.1172 Uiso 0.272(7) 2 1
H H2401 0.2334 0.1536 0.6031 0.1391 Uiso 0.272(7) 2 1
H H2501 0.1100 -0.0143 0.5451 0.1700 Uiso 0.272(7) 2 1
H H2502 0.1101 0.0891 0.5357 0.1701 Uiso 0.272(7) 2 1
H H2503 0.1685 0.0575 0.4864 0.1700 Uiso 0.272(7) 2 1
H H2601 0.2441 0.0397 0.6534 0.1409 Uiso 0.272(7) 2 1
H H2602 0.3340 0.0567 0.6095 0.1408 Uiso 0.272(7) 2 1
H H2603 0.2233 -0.0285 0.5945 0.1410 Uiso 0.272(7) 2 1
H H223 0.4452 0.2295 0.6150 0.0902 Uiso 0.728(7) 2 2
H H224 0.4790 0.2275 0.5454 0.0894 Uiso 0.728(7) 2 2
H H2311 0.2904 0.2060 0.5749 0.0886 Uiso 0.728(7) 2 2
H H2312 0.3287 0.2112 0.5065 0.0890 Uiso 0.728(7) 2 2
H H2411 0.2895 0.0474 0.5839 0.1099 Uiso 0.728(7) 2 2
H H2511 0.1484 -0.0523 0.5193 0.1930 Uiso 0.728(7) 2 2
H H2512 0.1359 0.0218 0.5673 0.1931 Uiso 0.728(7) 2 2
H H2513 0.1588 0.0507 0.4922 0.1930 Uiso 0.728(7) 2 2
H H2611 0.3151 -0.0298 0.4950 0.1651 Uiso 0.728(7) 2 2
H H2612 0.4129 0.0790 0.5013 0.1653 Uiso 0.728(7) 2 2
H H2613 0.3308 0.0611 0.4502 0.1652 Uiso 0.728(7) 2 2
H H311 0.7273 0.4520 0.5973 0.0777 Uiso 1.0000 . .
H H312 0.6436 0.3398 0.5768 0.0780 Uiso 1.0000 . .
H H321 0.7161 0.5121 0.4968 0.0830 Uiso 1.0000 . .
H H322 0.6317 0.4013 0.4755 0.0832 Uiso 1.0000 . .
H H331 0.8416 0.4729 0.4978 0.1010 Uiso 0.235(14) 3 1
H H332 0.7616 0.3538 0.4975 0.1011 Uiso 0.235(14) 3 1
H H3401 0.7367 0.3456 0.3938 0.1250 Uiso 0.235(14) 3 1
H H3501 0.8772 0.3671 0.3578 0.1659 Uiso 0.235(14) 3 1
H H3502 0.9310 0.4988 0.3664 0.1659 Uiso 0.235(14) 3 1
H H3503 0.9279 0.4248 0.4310 0.1660 Uiso 0.235(14) 3 1
H H3601 0.8372 0.5394 0.3421 0.1620 Uiso 0.235(14) 3 1
H H3602 0.7512 0.5320 0.4087 0.1620 Uiso 0.235(14) 3 1
H H3603 0.6973 0.4389 0.3408 0.1620 Uiso 0.235(14) 3 1
H H333 0.8410 0.4680 0.5051 0.1010 Uiso 0.765(14) 3 2
H H334 0.7583 0.3499 0.4906 0.1016 Uiso 0.765(14) 3 2
H H3411 0.7362 0.3894 0.3856 0.1232 Uiso 0.765(14) 3 2
H H3511 0.8947 0.4176 0.3456 0.1669 Uiso 0.765(14) 3 2
H H3512 0.9455 0.4466 0.4127 0.1670 Uiso 0.765(14) 3 2
H H3513 0.8574 0.3355 0.3985 0.1667 Uiso 0.765(14) 3 2
H H3611 0.8677 0.5530 0.3471 0.1837 Uiso 0.765(14) 3 2
H H3612 0.8756 0.5900 0.4189 0.1838 Uiso 0.765(14) 3 2
H H3613 0.7705 0.5435 0.3810 0.1842 Uiso 0.765(14) 3 2
H H411 0.6437 0.4601 0.6882 0.0839 Uiso 0.488(8) 4 1
H H412 0.5746 0.3417 0.6744 0.0838 Uiso 0.488(8) 4 1
H H4211 0.5063 0.4671 0.7098 0.0752 Uiso 0.451(8) 4 1
H H4212 0.4314 0.3617 0.6774 0.0760 Uiso 0.451(8) 4 1
H H4311 0.5531 0.3822 0.7864 0.0761 Uiso 0.451(8) 4 1
H H4312 0.4598 0.2785 0.7609 0.0761 Uiso 0.451(8) 4 1
H H4411 0.4458 0.4353 0.8206 0.0746 Uiso 0.451(8) 4 1
H H4511 0.3658 0.3187 0.9059 0.1207 Uiso 0.451(8) 4 1
H H4512 0.4850 0.3624 0.8991 0.1210 Uiso 0.451(8) 4 1
H H4513 0.4075 0.2516 0.8756 0.1211 Uiso 0.451(8) 4 1
H H4611 0.2701 0.3296 0.8236 0.1047 Uiso 0.451(8) 4 1
H H4612 0.2832 0.2520 0.7797 0.1044 Uiso 0.451(8) 4 1
H H4613 0.3125 0.3608 0.7532 0.1047 Uiso 0.451(8) 4 1
H H413 0.6506 0.4414 0.6837 0.0835 Uiso 0.512(8) 4 2
H H414 0.5500 0.3352 0.6763 0.0837 Uiso 0.512(8) 4 2
H H4201 0.5618 0.5222 0.7142 0.0850 Uiso 0.549(8) 4 2
H H4202 0.4552 0.4334 0.6912 0.0847 Uiso 0.549(8) 4 2
H H4301 0.4878 0.4486 0.8057 0.1051 Uiso 0.549(8) 4 2
H H4302 0.5607 0.4039 0.7940 0.1050 Uiso 0.549(8) 4 2
H H4401 0.4191 0.2526 0.7565 0.1143 Uiso 0.549(8) 4 2
H H4501 0.3669 0.1815 0.8524 0.1669 Uiso 0.549(8) 4 2
H H4502 0.3512 0.2693 0.8787 0.1667 Uiso 0.549(8) 4 2
H H4503 0.4613 0.2848 0.8742 0.1669 Uiso 0.549(8) 4 2
H H4601 0.2601 0.2199 0.7557 0.1480 Uiso 0.549(8) 4 2
H H4602 0.2826 0.3158 0.7955 0.1482 Uiso 0.549(8) 4 2
H H4603 0.3192 0.3269 0.7245 0.1479 Uiso 0.549(8) 4 2

loop_
_atom_site_aniso_label
_atom_site_aniso_U_11
_atom_site_aniso_U_22
_atom_site_aniso_U_33
_atom_site_aniso_U_12
_atom_site_aniso_U_13
_atom_site_aniso_U_23
Br1 0.05383(18) 0.1000(3) 0.06365(19) 0.04236(18) -0.00084(13) 0.01809(16)
N1 0.0543(12) 0.0671(14) 0.0655(13) 0.0362(11) -0.0038(10) 0.0074(11)
C11 0.0595(16) 0.0649(17) 0.0546(15) 0.0389(14) -0.0084(12) -0.0027(13)
C12 0.0685(19) 0.070(2) 0.0667(17) 0.0412(17) -0.0158(15) -0.0052(15)
C13 0.080(2) 0.067(2) 0.075(2) 0.0423(18) -0.0225(18) -0.0114(16)
C14 0.091(3) 0.073(2) 0.089(3) 0.039(2) -0.020(2) -0.002(2)
C15 0.120(4) 0.070(3) 0.110(3) 0.038(3) -0.038(3) -0.007(2)
C16 0.101(3) 0.081(3) 0.122(4) 0.034(3) -0.048(3) -0.009(3)
C21 0.0563(15) 0.0679(15) 0.0657(15) 0.0345(12) -0.0042(12) 0.0035(13)
C22 0.076(2) 0.0672(17) 0.0778(19) 0.0332(16) -0.0108(17) 0.0090(15)
C230 0.095(5) 0.084(6) 0.086(6) 0.022(5) -0.023(5) 0.022(5)
C240 0.112(6) 0.090(6) 0.107(6) 0.016(5) -0.024(5) 0.027(5)
C250 0.112(8) 0.085(8) 0.115(8) 0.026(7) -0.025(7) 0.025(7)
C260 0.103(8) 0.066(6) 0.086(7) 0.016(6) -0.025(6) 0.018(6)
C231 0.072(3) 0.069(3) 0.059(2) 0.020(2) -0.001(2) 0.007(2)
C241 0.101(3) 0.060(2) 0.076(3) 0.014(2) -0.013(2) 0.006(2)
C251 0.107(4) 0.091(4) 0.119(5) 0.000(4) 0.015(4) -0.004(4)
C261 0.119(5) 0.073(3) 0.120(4) 0.037(3) -0.009(4) 0.002(3)
C31 0.0572(15) 0.0610(16) 0.0839(17) 0.0356(13) 0.0019(13) 0.0048(15)
C32 0.0604(15) 0.0688(18) 0.0818(18) 0.0348(14) 0.0004(14) -0.0093(15)
C33 0.079(2) 0.0601(17) 0.117(2) 0.0366(16) 0.0243(19) -0.0037(18)
C340 0.104(6) 0.071(5) 0.124(5) 0.034(5) 0.037(6) -0.007(5)
C350 0.105(8) 0.079(8) 0.129(9) 0.031(7) 0.040(8) -0.020(8)
C360 0.113(8) 0.071(7) 0.127(8) 0.035(7) 0.049(7) 0.003(7)
C341 0.088(3) 0.104(3) 0.117(3) 0.050(3) 0.022(3) -0.023(3)
C351 0.080(4) 0.109(5) 0.141(5) 0.042(4) 0.030(4) -0.025(4)
C361 0.119(5) 0.118(4) 0.127(5) 0.057(4) 0.030(4) -0.011(4)
C41 0.0549(15) 0.092(2) 0.0662(16) 0.0381(15) -0.0039(13) 0.0171(15)
C421 0.057(3) 0.071(4) 0.056(3) 0.029(3) -0.008(3) 0.008(3)
C431 0.067(3) 0.070(4) 0.051(3) 0.034(3) -0.014(3) 0.002(3)
C441 0.074(3) 0.075(4) 0.047(3) 0.044(3) -0.007(2) 0.003(3)
C451 0.098(5) 0.088(5) 0.051(3) 0.045(4) -0.010(3) 0.012(3)
C461 0.070(4) 0.085(5) 0.054(4) 0.038(4) 0.006(3) 0.002(3)
C420 0.054(3) 0.107(4) 0.059(3) 0.045(3) -0.003(2) 0.005(3)
C430 0.085(4) 0.121(5) 0.057(3) 0.051(4) -0.005(3) -0.001(3)
C440 0.101(4) 0.122(5) 0.074(3) 0.062(4) 0.009(3) 0.015(4)
C450 0.116(5) 0.142(7) 0.089(5) 0.073(5) 0.006(4) 0.029(5)
C460 0.094(5) 0.119(6) 0.083(5) 0.052(4) 0.007(4) 0.021(4)

loop_
_atom_type_symbol
_atom_type_scat_Cromer_Mann_a1
_atom_type_scat_Cromer_Mann_a2
_atom_type_scat_Cromer_Mann_a3
_atom_type_scat_Cromer_Mann_a4
_atom_type_scat_Cromer_Mann_b1
_atom_type_scat_Cromer_Mann_b2
_atom_type_scat_Cromer_Mann_b3
_atom_type_scat_Cromer_Mann_b4
_atom_type_scat_Cromer_Mann_c
_atom_type_scat_dispersion_real
_atom_type_scat_dispersion_imag
_atom_type_scat_source
C 2.3100 1.0200 1.5886 0.8650 20.8439 10.2075 0.5687 51.6512 0.2156 0.0181 0.0091 'International Tables Vol C 4.2.6.8 and 6.1.1.4'
H 0.4930 0.3229 0.1402 0.0408 10.5109 26.1257 3.1424 57.7998 0.0030 0.0000 0.0000 'International Tables Vol C 4.2.6.8 and 6.1.1.4'
N 12.2126 3.1322 2.0125 1.1663 0.0057 9.8933 28.9975 0.5826 -11.5290 0.0311 0.0180 'International Tables Vol C 4.2.6.8 and 6.1.1.4'
Br 17.1789 5.2358 5.6377 3.9851 2.1723 16.5796 0.2609 41.4328 2.9557 -0.6763 1.2805 'International Tables Vol C 4.2.6.8 and 6.1.1.4'

loop_
_geom_angle_atom_site_label_1
_geom_angle_atom_site_label_2
_geom_angle_atom_site_label_3
_geom_angle
_geom_angle_publ_flag
C11 N1 C21 106.09(17) no
C11 N1 C31 110.2(2) no
C21 N1 C31 111.9(2) no
C11 N1 C41 109.2(2) no
C21 N1 C41 112.9(2) no
C31 N1 C41 106.47(12) no
N1 C11 C12 115.9(2) no
N1 C11 H111 108.8 no
C12 C11 H111 109.2 no
N1 C11 H112 107.3 no
C12 C11 H112 109.7 no
H111 C11 H112 105.4 no
C11 C12 C13 110.5(3) no
C11 C12 H121 107.9 no
C13 C12 H121 111.8 no
C11 C12 H122 109.0 no
C13 C12 H122 110.8 no
H121 C12 H122 106.7 no
C12 C13 C14 115.1(3) no
C12 C13 H131 105.6 no
C14 C13 H131 104.6 no
C12 C13 H132 111.0 no
C14 C13 H132 112.6 no
H131 C13 H132 107.1 no
C13 C14 C15 110.7(4) no
C13 C14 C16 114.4(4) no
C15 C14 C16 111.8(4) no
C13 C14 H141 106.9 no
C15 C14 H141 108.4 no
C16 C14 H141 104.2 no
C14 C15 H151 110.4 no
C14 C15 H152 107.1 no
H151 C15 H152 108.1 no
C14 C15 H153 110.5 no
H151 C15 H153 111.2 no
H152 C15 H153 109.4 no
C14 C16 H161 108.2 no
C14 C16 H162 106.9 no
H161 C16 H162 110.3 no
C14 C16 H163 109.6 no
H161 C16 H163 110.3 no
H162 C16 H163 111.5 no
N1 C21 C22 115.72(5) no
N1 C21 H211 105.6 no
C22 C21 H211 108.7 no
N1 C21 H212 108.5 no
C22 C21 H212 109.6 no
H211 C21 H212 108.5 no
C21 C22 C230 110.58(7) no
C21 C22 H221 109.0 no
C230 C22 H221 109.3 no
C21 C22 H222 110.0 no
C230 C22 H222 109.0 no
H221 C22 H222 108.8 no
C21 C22 C231 110.57(7) no
C21 C22 H223 109.4 no
C231 C22 H223 110.4 no
C21 C22 H224 110.7 no
C231 C22 H224 108.9 no
H223 C22 H224 106.8 no
C22 C230 C240 116.03(7) no
C22 C230 H2301 108.1 no
C240 C230 H2301 106.5 no
C22 C230 H2302 108.5 no
C240 C230 H2302 107.3 no
H2301 C230 H2302 110.2 no
C230 C240 C250 113.02(7) no
C230 C240 C260 113.10(7) no
C250 C240 C260 111.23(7) no
C230 C240 H2401 106.0 no
C250 C240 H2401 107.9 no
C260 C240 H2401 104.9 no
C240 C250 H2501 109.9 no
C240 C250 H2502 108.3 no
H2501 C250 H2502 109.0 no
C240 C250 H2503 109.9 no
H2501 C250 H2503 110.0 no
H2502 C250 H2503 109.8 no
C240 C260 H2601 108.8 no
C240 C260 H2602 111.1 no
H2601 C260 H2602 109.5 no
C240 C260 H2603 109.5 no
H2601 C260 H2603 108.5 no
H2602 C260 H2603 109.4 no
C22 C231 C241 115.87(7) no
C22 C231 H2311 108.7 no
C241 C231 H2311 112.1 no
C22 C231 H2312 106.9 no
C241 C231 H2312 104.5 no
H2311 C231 H2312 108.4 no
C231 C241 C251 113.03(7) no
C231 C241 C261 113.03(7) no
C251 C241 C261 111.26(7) no
C231 C241 H2411 107.5 no
C251 C241 H2411 104.1 no
C261 C241 H2411 107.3 no
C241 C251 H2511 109.2 no
C241 C251 H2512 108.7 no
H2511 C251 H2512 108.0 no
C241 C251 H2513 108.9 no
H2511 C251 H2513 109.9 no
H2512 C251 H2513 112.0 no
C241 C261 H2611 110.2 no
C241 C261 H2612 111.4 no
H2611 C261 H2612 109.0 no
C241 C261 H2613 110.2 no
H2611 C261 H2613 108.4 no
H2612 C261 H2613 107.6 no
N1 C31 C32 115.62(5) no
N1 C31 H311 106.7 no
C32 C31 H311 110.1 no
N1 C31 H312 105.6 no
C32 C31 H312 109.6 no
H311 C31 H312 109.0 no
C31 C32 C33 110.61(5) no
C31 C32 H321 108.9 no
C33 C32 H321 108.2 no
C31 C32 H322 110.3 no
C33 C32 H322 109.9 no
H321 C32 H322 108.9 no
C32 C33 C340 115.95(7) no
C32 C33 H331 108.9 no
C340 C33 H331 108.4 no
C32 C33 H332 107.7 no
C340 C33 H332 106.8 no
H331 C33 H332 108.9 no
C32 C33 C341 115.92(7) no
C32 C33 H333 107.7 no
C341 C33 H333 107.5 no
C32 C33 H334 109.9 no
C341 C33 H334 107.5 no
H333 C33 H334 108.1 no
C33 C340 C350 113.05(7) no
C33 C340 C360 113.07(7) no
C350 C340 C360 111.25(7) no
C33 C340 H3401 107.6 no
C350 C340 H3401 105.5 no
C360 C340 H3401 105.7 no
C340 C350 H3501 108.2 no
C340 C350 H3502 106.0 no
H3501 C350 H3502 111.3 no
C340 C350 H3503 108.2 no
H3501 C350 H3503 111.3 no
H3502 C350 H3503 111.6 no
C340 C360 H3601 107.0 no
C340 C360 H3602 105.0 no
H3601 C360 H3602 112.1 no
C340 C360 H3603 105.8 no
H3601 C360 H3603 113.1 no
H3602 C360 H3603 113.1 no
C33 C341 C351 113.06(7) no
C33 C341 C361 113.08(7) no
C351 C341 C361 111.28(7) no
C33 C341 H3411 106.5 no
C351 C341 H3411 107.9 no
C361 C341 H3411 104.4 no
C341 C351 H3511 109.6 no
C341 C351 H3512 112.3 no
H3511 C351 H3512 107.7 no
C341 C351 H3513 111.6 no
H3511 C351 H3513 106.7 no
H3512 C351 H3513 108.6 no
C341 C361 H3611 109.2 no
C341 C361 H3612 110.3 no
H3611 C361 H3612 110.5 no
C341 C361 H3613 108.1 no
H3611 C361 H3613 107.8 no
H3612 C361 H3613 110.9 no
N1 C41 C421 115.98(7) no
N1 C41 H411 108.5 no
C421 C41 H411 112.0 no
N1 C41 H412 106.6 no
C421 C41 H412 104.4 no
H411 C41 H412 109.0 no
N1 C41 C420 115.47(7) no
N1 C41 H413 106.4 no
C420 C41 H413 109.1 no
N1 C41 H414 108.7 no
C420 C41 H414 109.3 no
H413 C41 H414 107.6 no
C41 C421 C431 110.34(7) no
C41 C421 H4211 107.1 no
C431 C421 H4211 107.5 no
C41 C421 H4212 111.5 no
C431 C421 H4212 111.9 no
H4211 C421 H4212 108.2 no
C421 C431 C441 116.02(7) no
C421 C431 H4311 107.5 no
C441 C431 H4311 106.7 no
C421 C431 H4312 107.6 no
C441 C431 H4312 109.6 no
H4311 C431 H4312 109.3 no
C431 C441 C451 112.96(7) no
C431 C441 C461 112.97(7) no
C451 C441 C461 111.23(7) no
C431 C441 H4411 107.3 no
C451 C441 H4411 106.5 no
C461 C441 H4411 105.3 no
C441 C451 H4511 109.3 no
C441 C451 H4512 108.6 no
H4511 C451 H4512 110.0 no
C441 C451 H4513 110.5 no
H4511 C451 H4513 109.1 no
H4512 C451 H4513 109.4 no
C441 C461 H4611 110.1 no
C441 C461 H4612 108.4 no
H4611 C461 H4612 110.1 no
C441 C461 H4613 109.3 no
H4611 C461 H4613 109.7 no
H4612 C461 H4613 109.3 no
C41 C420 C430 110.73(7) no
C41 C420 H4201 107.3 no
C430 C420 H4201 109.2 no
C41 C420 H4202 111.1 no
C430 C420 H4202 109.8 no
H4201 C420 H4202 108.6 no
C420 C430 C440 116.01(7) no
C420 C430 H4301 106.6 no
C440 C430 H4301 107.0 no
C420 C430 H4302 109.0 no
C440 C430 H4302 109.6 no
H4301 C430 H4302 108.3 no
C430 C440 C450 113.01(7) no
C430 C440 C460 113.08(7) no
C450 C440 C460 111.22(7) no
C430 C440 H4401 105.6 no
C450 C440 H4401 108.0 no
C460 C440 H4401 105.3 no
C440 C450 H4501 111.0 no
C440 C450 H4502 110.3 no
H4501 C450 H4502 108.2 no
C440 C450 H4503 110.0 no
H4501 C450 H4503 109.4 no
H4502 C450 H4503 107.8 no
C440 C460 H4601 108.3 no
C440 C460 H4602 109.9 no
H4601 C460 H4602 109.5 no
C440 C460 H4603 110.6 no
H4601 C460 H4603 108.6 no
H4602 C460 H4603 109.9 no

loop_
_geom_bond_atom_site_label_1
_geom_bond_atom_site_label_2
_geom_bond_distance
_geom_bond_publ_flag
N1 C11 1.526(4) no
N1 C21 1.524(3) no
N1 C31 1.521(3) no
N1 C41 1.516(3) no
C11 C12 1.510(5) no
C11 H111 0.975 no
C11 H112 0.954 no
C12 C13 1.519(5) no
C12 H121 0.989 no
C12 H122 0.983 no
C13 C14 1.512(6) no
C13 H131 0.978 no
C13 H132 0.953 no
C14 C15 1.517(6) no
C14 C16 1.478(6) no
C14 H141 0.970 no
C15 H151 0.984 no
C15 H152 0.982 no
C15 H153 0.963 no
C16 H161 0.974 no
C16 H162 0.961 no
C16 H163 0.971 no
C21 C22 1.510(3) no
C21 H211 0.962 no
C21 H212 0.973 no
C22 C230 1.542(7) no
C22 H221 0.975 no
C22 H222 0.965 no
C22 C231 1.511(5) no
C22 H223 0.985 no
C22 H224 0.945 no
C230 C240 1.536(7) no
C230 H2301 0.959 no
C230 H2302 0.968 no
C240 C250 1.517(7) no
C240 C260 1.522(7) no
C240 H2401 0.992 no
C250 H2501 0.969 no
C250 H2502 0.965 no
C250 H2503 0.966 no
C260 H2601 0.946 no
C260 H2602 0.955 no
C260 H2603 0.946 no
C231 C241 1.524(5) no
C231 H2311 0.948 no
C231 H2312 0.942 no
C241 C251 1.499(6) no
C241 C261 1.541(6) no
C241 H2411 0.988 no
C251 H2511 0.974 no
C251 H2512 0.985 no
C251 H2513 0.971 no
C261 H2611 0.977 no
C261 H2612 0.958 no
C261 H2613 0.971 no
C31 C32 1.500(3) no
C31 H311 0.975 no
C31 H312 0.975 no
C32 C33 1.522(3) no
C32 H321 0.968 no
C32 H322 0.975 no
C33 C340 1.524(7) no
C33 H331 0.978 no
C33 H332 0.979 no
C33 C341 1.509(5) no
C33 H333 1.021 no
C33 H334 0.977 no
C340 C350 1.514(7) no
C340 C360 1.521(7) no
C340 H3401 0.993 no
C350 H3501 1.058 no
C350 H3502 1.055 no
C350 H3503 1.049 no
C360 H3601 1.137 no
C360 H3602 1.120 no
C360 H3603 1.130 no
C341 C351 1.520(5) no
C341 C361 1.483(6) no
C341 H3411 1.031 no
C351 H3511 0.962 no
C351 H3512 0.963 no
C351 H3513 0.963 no
C361 H3611 0.974 no
C361 H3612 0.959 no
C361 H3613 0.974 no
C41 C421 1.416(5) no
C41 H411 0.972 no
C41 H412 0.976 no
C41 C420 1.597(5) no
C41 H413 0.975 no
C41 H414 0.975 no
C421 C431 1.518(5) no
C421 H4211 0.963 no
C421 H4212 0.982 no
C431 C441 1.480(6) no
C431 H4311 0.980 no
C431 H4312 0.968 no
C441 C451 1.511(5) no
C441 C461 1.506(6) no
C441 H4411 0.966 no
C451 H4511 0.973 no
C451 H4512 0.965 no
C451 H4513 0.958 no
C461 H4611 0.965 no
C461 H4612 0.962 no
C461 H4613 0.971 no
C420 C430 1.532(5) no
C420 H4201 0.961 no
C420 H4202 0.975 no
C430 C440 1.530(6) no
C430 H4301 0.964 no
C430 H4302 0.978 no
C440 C450 1.524(6) no
C440 C460 1.516(6) no
C440 H4401 0.993 no
C450 H4501 0.956 no
C450 H4502 0.971 no
C450 H4503 0.965 no
C460 H4601 0.949 no
C460 H4602 0.957 no
C460 H4603 0.958 no

loop_
_geom_hbond_atom_site_label_D
_geom_hbond_atom_site_label_H
_geom_hbond_atom_site_label_A
_geom_hbond_site_symmetry_A
_geom_hbond_distance_DH
_geom_hbond_distance_HA
_geom_hbond_distance_DA
_geom_hbond_angle_DHA
_geom_hbond_publ_flag
C230 H2302 C261 . 0.97 1.55 2.346(11) 136 no
C250 H2502 C250 4_556 0.97 2.05 2.784(11) 131 no
C260 H2601 C260 5_556 0.95 1.80 2.552(11) 134 no
